data_4069060
loop_
_publ_author_name
'Ionkin, Alex S.'
'Marshall, William J.'
'Fish, Brian M.'
'Schiffhauer, Matthew F.'
'Davidson, Fredric'
'McEwen, Charles N.'

_publ_section_title
;
 Highly Unsaturated Phosphorus Compounds: Generation and Reactions on Both
 Multiple Bonds of Vinyl Phosphaalkyne&#x2020;
;
_journal_issue 8
_journal_name_full Organometallics
_journal_page_first 2410
_journal_paper_doi 10.1021/om801224d
_journal_volume 28
_journal_year 2009
_chemical_formula_sum 'C22 H38 O P2'
_chemical_formula_weight 380.46
_chemical_name_systematic
;
 ?
;
_space_group_IT_number 14
_symmetry_cell_setting monoclinic
_symmetry_space_group_name_Hall '-P 2yn'
_symmetry_space_group_name_H-M 'P 1 21/n 1'
_atom_sites_solution_hydrogens geom
_atom_sites_solution_primary direct
_atom_sites_solution_secondary difmap
_audit_creation_method SHELXL-97
_cell_angle_alpha 90.00
_cell_angle_beta 108.373(3)
_cell_angle_gamma 90.00
_cell_formula_units_Z 2
_cell_length_a 8.6418(19)
_cell_length_b 11.629(3)
_cell_length_c 12.587(3)
_cell_measurement_temperature 173(2)
_cell_volume 1200.5(5)
_computing_cell_refinement 'Bruker XSCANS'
_computing_data_collection 'Bruker XSCANS'
_computing_data_reduction 'Bruker SHELXTL'
_computing_molecular_graphics 'Bruker SHELXTL'
_computing_publication_material 'Bruker SHELXTL'
_computing_structure_refinement 'SHELXL-97 (Sheldrick, 1997)'
_computing_structure_solution 'SHELXS-97 (Sheldrick, 1990)'
_diffrn_ambient_temperature 173(2)
_diffrn_measured_fraction_theta_full 0.998
_diffrn_measured_fraction_theta_max 0.998
_diffrn_measurement_device_type 'Bruker P4'
_diffrn_measurement_method '\w scans'
_diffrn_radiation_monochromator graphite
_diffrn_radiation_source 'fine-focus sealed tube'
_diffrn_radiation_type MoK\a
_diffrn_radiation_wavelength 0.71073
_diffrn_reflns_av_R_equivalents 0.0334
_diffrn_reflns_av_sigmaI/netI 0.0268
_diffrn_reflns_limit_h_max 10
_diffrn_reflns_limit_h_min -11
_diffrn_reflns_limit_k_max 15
_diffrn_reflns_limit_k_min -15
_diffrn_reflns_limit_l_max 16
_diffrn_reflns_limit_l_min -16
_diffrn_reflns_number 17801
_diffrn_reflns_theta_full 28.33
_diffrn_reflns_theta_max 28.33
_diffrn_reflns_theta_min 2.44
_exptl_absorpt_coefficient_mu 0.188
_exptl_absorpt_correction_type none
_exptl_crystal_colour colourless
_exptl_crystal_density_diffrn 1.053
_exptl_crystal_density_method 'not measured'
_exptl_crystal_description ireg.blok
_exptl_crystal_F_000 416
_exptl_crystal_size_max 0.520
_exptl_crystal_size_mid 0.450
_exptl_crystal_size_min 0.300
_refine_diff_density_max 0.389
_refine_diff_density_min -0.260
_refine_diff_density_rms 0.045
_refine_ls_extinction_method none
_refine_ls_goodness_of_fit_ref 1.023
_refine_ls_hydrogen_treatment riding
_refine_ls_matrix_type full
_refine_ls_number_parameters 185
_refine_ls_number_reflns 2981
_refine_ls_number_restraints 18
_refine_ls_restrained_S_all 1.239
_refine_ls_R_factor_all 0.1129
_refine_ls_R_factor_gt 0.0866
_refine_ls_shift/su_max 0.000
_refine_ls_shift/su_mean 0.000
_refine_ls_structure_factor_coef Fsqd
_refine_ls_weighting_details 'calc w=1/[\s^2^(Fo^2^)+(0.1081P)^2^+0.7386P] where P=(Fo^2^+2Fc^2^)/3'
_refine_ls_weighting_scheme calc
_refine_ls_wR_factor_gt 0.2289
_refine_ls_wR_factor_ref 0.2540
_reflns_number_gt 2150
_reflns_number_total 2981
_reflns_threshold_expression >2sigma(I)
_cod_data_source_file om801224d_si_001.cif
_cod_data_source_block 06207
_cod_depositor_comments
;
The following automatic conversions were performed:

'_symmetry_cell_setting' value 'Monoclinic' changed to 'monoclinic'
according to /home/saulius/struct/CIF-dictionaries/cif_core.dic
dictionary named 'cif_core.dic' version 2.4.2 from 2011-04-26.

Automatic conversion script
Id: cif_fix_values 1715 2011-07-08 13:25:40Z adriana 
;
_cod_original_sg_symbol_H-M P2(1)/n
_cod_database_code 4069060

loop_
_symmetry_equiv_pos_as_xyz
'x, y, z'
'-x+1/2, y+1/2, -z+1/2'
'-x, -y, -z'
'x-1/2, -y-1/2, z-1/2'

loop_
_atom_site_label
_atom_site_type_symbol
_atom_site_fract_x
_atom_site_fract_y
_atom_site_fract_z
_atom_site_U_iso_or_equiv
_atom_site_adp_type
_atom_site_occupancy
_atom_site_symmetry_multiplicity
_atom_site_calc_flag
_atom_site_refinement_flags
_atom_site_disorder_group
P1 P 0.0793(3) 0.43720(18) 0.01281(15) 0.0802(7) Uani 0.50 1 d P .
C1 C 0.0179(7) 0.5304(4) -0.0912(3) 0.0957(14) Uani 1 1 d D .
P2 P -0.1466(10) 0.6270(6) -0.0467(6) 0.0551(19) Uani 0.206(8) 1 d PD .
O1 O -0.133(2) 0.5595(14) 0.0736(11) 0.060(3) Uani 0.206(8) 1 d PD .
P2' P -0.1710(6) 0.5914(4) 0.0342(5) 0.0673(17) Uani 0.291(8) 1 d PD 3
O1' O -0.1265(15) 0.6095(12) -0.0778(10) 0.053(2) Uani 0.291(8) 1 d PD 3
C3 C -0.0447(9) 0.5289(7) -0.2237(8) 0.039(3) Uani 0.326(12) 1 d P 1
C4 C 0.0600(13) 0.5931(9) -0.2529(12) 0.060(3) Uani 0.326(12) 1 d P 1
H4A H 0.0436 0.5958 -0.3295 0.072 Uiso 0.326(12) 1 calc PR 1
C3' C 0.0560(5) 0.5784(4) -0.1923(5) 0.0499(14) Uani 0.674(12) 1 d P 2
C4' C -0.0436(6) 0.5492(4) -0.2913(5) 0.0604(16) Uani 0.674(12) 1 d P 2
H4'A H -0.0197 0.5824 -0.3515 0.073 Uiso 0.674(12) 1 calc PR 2
C5 C -0.1908(3) 0.4707(2) -0.3233(2) 0.0543(7) Uani 1 1 d . .
C6 C -0.3441(4) 0.5427(4) -0.3397(3) 0.0814(11) Uani 1 1 d . .
H6A H -0.4376 0.5002 -0.3836 0.122 Uiso 1 1 calc R .
H6B H -0.3355 0.6128 -0.3777 0.122 Uiso 1 1 calc R .
H6C H -0.3555 0.5605 -0.2681 0.122 Uiso 1 1 calc R .
C7 C -0.1971(5) 0.3637(4) -0.2567(3) 0.0814(11) Uani 1 1 d . .
H7A H -0.2821 0.3139 -0.3004 0.122 Uiso 1 1 calc R .
H7B H -0.2189 0.3848 -0.1890 0.122 Uiso 1 1 calc R .
H7C H -0.0944 0.3244 -0.2383 0.122 Uiso 1 1 calc R .
C8 C -0.1907(6) 0.4305(4) -0.4401(3) 0.0941(13) Uani 1 1 d . .
H8A H -0.2864 0.3851 -0.4742 0.141 Uiso 1 1 calc R .
H8B H -0.0952 0.3850 -0.4327 0.141 Uiso 1 1 calc R .
H8C H -0.1906 0.4963 -0.4860 0.141 Uiso 1 1 calc R .
C9 C 0.2034(4) 0.6637(3) -0.1827(3) 0.0735(10) Uani 1 1 d D .
C10 C 0.1784(12) 0.7533(10) -0.2815(7) 0.153(4) Uani 0.776(8) 1 d PD 1
H10A H 0.2602 0.8121 -0.2592 0.229 Uiso 0.776(8) 1 calc PR 1
H10B H 0.0723 0.7875 -0.2987 0.229 Uiso 0.776(8) 1 calc PR 1
H10C H 0.1876 0.7145 -0.3466 0.229 Uiso 0.776(8) 1 calc PR 1
C11 C 0.3521(7) 0.6031(6) -0.1731(12) 0.150(4) Uani 0.776(8) 1 d PD 1
H11A H 0.4402 0.6571 -0.1598 0.225 Uiso 0.776(8) 1 calc PR 1
H11B H 0.3409 0.5619 -0.2412 0.225 Uiso 0.776(8) 1 calc PR 1
H11C H 0.3746 0.5499 -0.1118 0.225 Uiso 0.776(8) 1 calc PR 1
C12 C 0.2119(8) 0.7364(7) -0.0847(6) 0.099(2) Uani 0.776(8) 1 d PD 1
H12A H 0.2937 0.7945 -0.0765 0.148 Uiso 0.776(8) 1 calc PR 1
H12B H 0.2395 0.6895 -0.0186 0.148 Uiso 0.776(8) 1 calc PR 1
H12C H 0.1080 0.7722 -0.0954 0.148 Uiso 0.776(8) 1 calc PR 1
C10' C 0.333(3) 0.598(3) -0.090(2) 0.153(4) Uani 0.224(8) 1 d PD 2
H10D H 0.4323 0.6410 -0.0676 0.229 Uiso 0.224(8) 1 calc PR 2
H10E H 0.3517 0.5242 -0.1184 0.229 Uiso 0.224(8) 1 calc PR 2
H10F H 0.2943 0.5871 -0.0272 0.229 Uiso 0.224(8) 1 calc PR 2
C11' C 0.174(3) 0.777(2) -0.143(4) 0.150(4) Uani 0.224(8) 1 d PD 2
H11D H 0.0766 0.8088 -0.1941 0.225 Uiso 0.224(8) 1 calc PR 2
H11E H 0.2649 0.8260 -0.1387 0.225 Uiso 0.224(8) 1 calc PR 2
H11F H 0.1616 0.7694 -0.0703 0.225 Uiso 0.224(8) 1 calc PR 2
C12' C 0.260(3) 0.663(2) -0.2793(17) 0.099(2) Uani 0.224(8) 1 d PD 2
H12D H 0.1812 0.7007 -0.3406 0.148 Uiso 0.224(8) 1 calc PR 2
H12E H 0.2729 0.5847 -0.2997 0.148 Uiso 0.224(8) 1 calc PR 2
H12F H 0.3623 0.7021 -0.2617 0.148 Uiso 0.224(8) 1 calc PR 2

loop_
_atom_site_aniso_label
_atom_site_aniso_U_11
_atom_site_aniso_U_22
_atom_site_aniso_U_33
_atom_site_aniso_U_23
_atom_site_aniso_U_13
_atom_site_aniso_U_12
P1 0.1159(16) 0.0796(12) 0.0568(10) 0.0152(9) 0.0437(10) 0.0591(12)
C1 0.151(4) 0.078(2) 0.0544(19) 0.0194(17) 0.027(2) 0.014(3)
P2 0.083(3) 0.048(3) 0.045(3) 0.013(2) 0.035(2) 0.036(2)
O1 0.090(8) 0.063(7) 0.032(6) 0.024(5) 0.025(6) 0.032(6)
P2' 0.092(3) 0.065(2) 0.056(3) 0.0124(18) 0.038(2) 0.0333(17)
O1' 0.072(5) 0.043(5) 0.050(6) 0.023(5) 0.030(5) 0.036(4)
C3 0.033(4) 0.043(4) 0.039(5) 0.000(3) 0.011(3) 0.001(3)
C4 0.062(6) 0.069(6) 0.060(7) -0.015(5) 0.033(5) -0.021(5)
C3' 0.048(2) 0.055(2) 0.051(3) -0.009(2) 0.022(2) 0.0011(19)
C4' 0.066(3) 0.074(3) 0.046(3) -0.008(2) 0.024(2) -0.019(2)
C5 0.0452(14) 0.0575(16) 0.0582(16) -0.0057(12) 0.0133(11) -0.0045(11)
C6 0.0565(18) 0.092(3) 0.084(2) -0.015(2) 0.0067(16) 0.0111(17)
C7 0.076(2) 0.086(2) 0.074(2) 0.0149(18) 0.0125(17) -0.0078(19)
C8 0.105(3) 0.113(3) 0.076(2) 0.005(2) 0.045(2) 0.014(3)
C9 0.0615(18) 0.081(2) 0.086(2) -0.0292(18) 0.0348(16) -0.0245(16)
C10 0.160(7) 0.179(9) 0.126(6) 0.030(6) 0.054(5) -0.060(7)
C11 0.057(3) 0.101(5) 0.305(13) -0.066(6) 0.075(5) -0.016(3)
C12 0.078(4) 0.118(5) 0.104(4) -0.040(4) 0.034(3) -0.022(3)
C10' 0.160(7) 0.179(9) 0.126(6) 0.030(6) 0.054(5) -0.060(7)
C11' 0.057(3) 0.101(5) 0.305(13) -0.066(6) 0.075(5) -0.016(3)
C12' 0.078(4) 0.118(5) 0.104(4) -0.040(4) 0.034(3) -0.022(3)

loop_
_atom_type_symbol
_atom_type_description
_atom_type_scat_dispersion_real
_atom_type_scat_dispersion_imag
_atom_type_scat_source
C C 0.0033 0.0016 'International Tables Vol C Tables 4.2.6.8 and 6.1.1.4'
H H 0.0000 0.0000 'International Tables Vol C Tables 4.2.6.8 and 6.1.1.4'
P P 0.1023 0.0942 'International Tables Vol C Tables 4.2.6.8 and 6.1.1.4'
O O 0.0106 0.0060 'International Tables Vol C Tables 4.2.6.8 and 6.1.1.4'

loop_
_geom_angle_atom_site_label_1
_geom_angle_atom_site_label_2
_geom_angle_atom_site_label_3
_geom_angle
_geom_angle_site_symmetry_1
_geom_angle_site_symmetry_3
O1' P1 P2 31.3(6) 3_565 3_565
O1' P1 P2' 95.5(7) 3_565 3_565
P2 P1 P2' 66.0(4) 3_565 3_565
O1' P1 O1 123.9(8) 3_565 3_565
P2 P1 O1 93.9(7) 3_565 3_565
P2' P1 O1 28.4(6) 3_565 3_565
O1' P1 C1 76.2(9) 3_565 3_565
P2 P1 C1 106.5(5) 3_565 3_565
P2' P1 C1 170.8(4) 3_565 3_565
O1 P1 C1 159.6(9) 3_565 3_565
O1' P1 C1 172.2(9) 3_565 .
P2 P1 C1 149.4(5) 3_565 .
P2' P1 C1 83.4(4) 3_565 .
O1 P1 C1 55.4(9) 3_565 .
C1 P1 C1 104.17(19) 3_565 .
O1' P1 P1 130.5(9) 3_565 3_565
P2 P1 P1 161.4(5) 3_565 3_565
P2' P1 P1 132.5(4) 3_565 3_565
O1 P1 P1 104.7(9) 3_565 3_565
C1 P1 P1 54.91(16) 3_565 3_565
C1 P1 P1 49.27(19) . 3_565
O1 C1 C3' 94.3(6) 3_565 .
O1 C1 P1 125.7(5) 3_565 3_565
C3' C1 P1 139.3(3) . 3_565
O1 C1 C3 98.5(6) 3_565 .
C3' C1 C3 38.1(3) . .
P1 C1 C3 127.4(4) 3_565 .
O1 C1 O1' 160.5(6) 3_565 .
C3' C1 O1' 105.1(4) . .
P1 C1 O1' 35.6(4) 3_565 .
C3 C1 O1' 95.7(5) . .
O1 C1 P1 49.9(5) 3_565 .
C3' C1 P1 143.6(4) . .
P1 C1 P1 75.83(19) 3_565 .
C3 C1 P1 138.2(4) . .
O1' C1 P1 111.1(4) . .
O1 C1 P2' 12.8(4) 3_565 3_565
C3' C1 P2' 106.2(3) . 3_565
P1 C1 P2' 113.2(3) 3_565 3_565
C3 C1 P2' 110.7(4) . 3_565
O1' C1 P2' 148.6(4) . 3_565
P1 C1 P2' 37.58(18) . 3_565
O1 C1 P2 152.7(5) 3_565 .
C3' C1 P2 112.6(3) . .
P1 C1 P2 27.0(2) 3_565 .
C3 C1 P2 105.1(4) . .
O1' C1 P2 9.5(5) . .
P1 C1 P2 102.9(3) . .
P2' C1 P2 140.2(3) 3_565 .
O1' P2 P1 74.3(17) . 3_565
O1' P2 P2' 135(2) . .
P1 P2 P2' 65.9(5) 3_565 .
O1' P2 O1 123.6(19) . .
P1 P2 O1 51.2(6) 3_565 .
P2' P2 O1 15.4(6) . .
O1' P2 C1 30.7(18) . .
P1 P2 C1 46.5(3) 3_565 .
P2' P2 C1 112.1(5) . .
O1 P2 C1 97.7(7) . .
P2' O1 P1 63.8(10) . 3_565
P2' O1 C1 137.3(16) . 3_565
P1 O1 C1 74.7(8) 3_565 3_565
P2' O1 P2 30.0(10) . .
P1 O1 P2 34.8(3) 3_565 .
C1 O1 P2 109.5(8) 3_565 .
O1 P2' P1 87.8(13) . 3_565
O1 P2' P2 134.6(15) . .
P1 P2' P2 48.1(3) 3_565 .
O1 P2' O1' 124.7(14) . .
P1 P2' O1' 36.9(4) 3_565 .
P2 P2' O1' 13.3(6) . .
O1 P2' C1 30.0(13) . 3_565
P1 P2' C1 59.0(3) 3_565 3_565
P2 P2' C1 107.0(4) . 3_565
O1' P2' C1 95.7(5) . 3_565
P2 O1' P1 74.4(17) . 3_565
P2 O1' P2' 31.5(16) . .
P1 O1' P2' 47.5(5) 3_565 .
P2 O1' C1 140(2) . .
P1 O1' C1 68.2(8) 3_565 .
P2' O1' C1 115.6(7) . .
C4 C3 C1 104.6(9) . .
C4 C3 C5 117.3(11) . .
C1 C3 C5 138.1(6) . .
C3 C4 C9 130.9(13) . .
C4' C3' C1 116.7(5) . .
C4' C3' C9 120.1(6) . .
C1 C3' C9 123.2(4) . .
C3' C4' C5 130.6(6) . .
C7 C5 C4' 121.6(3) . .
C7 C5 C6 110.2(3) . .
C4' C5 C6 109.0(3) . .
C7 C5 C8 106.9(3) . .
C4' C5 C8 100.6(3) . .
C6 C5 C8 107.4(3) . .
C7 C5 C3 94.0(4) . .
C4' C5 C3 32.6(3) . .
C6 C5 C3 107.8(3) . .
C8 C5 C3 129.0(4) . .
C11 C9 C12' 62.5(11) . .
C11 C9 C11' 131.4(11) . .
C12' C9 C11' 116(2) . .
C11 C9 C12 113.7(5) . .
C12' C9 C12 140.0(9) . .
C11' C9 C12 33(2) . .
C11 C9 C4 109.2(5) . .
C12' C9 C4 86.3(10) . .
C11' C9 C4 119.4(13) . .
C12 C9 C4 127.8(6) . .
C11 C9 C10' 43.6(12) . .
C12' C9 C10' 106.0(17) . .
C11' C9 C10' 111(2) . .
C12 C9 C10' 79.6(15) . .
C4 C9 C10' 115.8(13) . .
C11 C9 C10 106.6(6) . .
C12' C9 C10 49.0(11) . .
C11' C9 C10 71(2) . .
C12 C9 C10 103.8(5) . .
C4 C9 C10 90.9(7) . .
C10' C9 C10 143.9(11) . .
C11 C9 C3' 112.0(4) . .
C12' C9 C3' 113.9(8) . .
C11' C9 C3' 111.6(10) . .
C12 C9 C3' 104.4(4) . .
C4 C9 C3' 29.5(4) . .
C10' C9 C3' 96.8(11) . .
C10 C9 C3' 116.3(4) . .

loop_
_geom_bond_atom_site_label_1
_geom_bond_atom_site_label_2
_geom_bond_distance
_geom_bond_site_symmetry_2
P1 O1' 0.959(10) 3_565
P1 P2 0.960(7) 3_565
P1 P2' 1.177(4) 3_565
P1 O1 1.310(11) 3_565
P1 C1 1.531(5) 3_565
P1 C1 1.653(4) .
P1 P1 1.959(3) 3_565
C1 O1 1.411(19) 3_565
C1 C3' 1.518(8) .
C1 P1 1.531(5) 3_565
C1 C3 1.582(10) .
C1 O1' 1.601(14) .
C1 P2' 1.917(6) 3_565
C1 P2 2.024(8) .
P2 O1' 0.517(10) .
P2 P1 0.960(7) 3_565
P2 P2' 1.178(8) .
P2 O1 1.677(13) .
O1 P2' 0.624(13) .
O1 P1 1.310(11) 3_565
O1 C1 1.411(19) 3_565
P2' P1 1.177(4) 3_565
P2' O1' 1.588(10) .
P2' C1 1.917(6) 3_565
O1' P1 0.959(10) 3_565
C3 C4 1.312(17) .
C3 C5 1.621(8) .
C4 C9 1.516(11) .
C3' C4' 1.316(9) .
C3' C9 1.589(6) .
C4' C5 1.514(5) .
C5 C7 1.511(5) .
C5 C6 1.525(4) .
C5 C8 1.543(5) .
C9 C11 1.437(6) .
C9 C12' 1.444(14) .
C9 C11' 1.454(16) .
C9 C12 1.478(6) .
C9 C10' 1.539(18) .
C9 C10 1.584(8) .

loop_
_geom_torsion_atom_site_label_1
_geom_torsion_atom_site_label_2
_geom_torsion_atom_site_label_3
_geom_torsion_atom_site_label_4
_geom_torsion
_geom_torsion_site_symmetry_1
_geom_torsion_site_symmetry_4
O1' P1 C1 O1 88(6) 3_565 3_565
P2 P1 C1 O1 -0.3(14) 3_565 3_565
P2' P1 C1 O1 5.0(9) 3_565 3_565
C1 P1 C1 O1 179.7(8) 3_565 3_565
P1 P1 C1 O1 179.7(8) 3_565 3_565
O1' P1 C1 C3' 75(6) 3_565 .
P2 P1 C1 C3' -12.9(14) 3_565 .
P2' P1 C1 C3' -7.5(7) 3_565 .
O1 P1 C1 C3' -12.6(9) 3_565 .
C1 P1 C1 C3' 167.2(7) 3_565 .
P1 P1 C1 C3' 167.2(7) 3_565 .
O1' P1 C1 P1 -92(6) 3_565 3_565
P2 P1 C1 P1 180.0(11) 3_565 3_565
P2' P1 C1 P1 -174.7(4) 3_565 3_565
O1 P1 C1 P1 -179.7(8) 3_565 3_565
C1 P1 C1 P1 0.0 3_565 3_565
O1' P1 C1 C3 137(6) 3_565 .
P2 P1 C1 C3 48.9(14) 3_565 .
P2' P1 C1 C3 54.2(7) 3_565 .
O1 P1 C1 C3 49.2(10) 3_565 .
C1 P1 C1 C3 -131.1(8) 3_565 .
P1 P1 C1 C3 -131.1(8) 3_565 .
O1' P1 C1 O1' -97(6) 3_565 .
P2 P1 C1 O1' 175.0(15) 3_565 .
P2' P1 C1 O1' -179.7(6) 3_565 .
O1 P1 C1 O1' 175.3(10) 3_565 .
C1 P1 C1 O1' -5.0(6) 3_565 .
P1 P1 C1 O1' -5.0(6) 3_565 .
O1' P1 C1 P2' 83(6) 3_565 3_565
P2 P1 C1 P2' -5.3(11) 3_565 3_565
O1 P1 C1 P2' -5.0(9) 3_565 3_565
C1 P1 C1 P2' 174.7(4) 3_565 3_565
P1 P1 C1 P2' 174.7(4) 3_565 3_565
O1' P1 C1 P2 -92(6) 3_565 .
P2 P1 C1 P2 180.0(9) 3_565 .
P2' P1 C1 P2 -174.7(4) 3_565 .
O1 P1 C1 P2 -179.7(9) 3_565 .
C1 P1 C1 P2 0.0(3) 3_565 .
P1 P1 C1 P2 0.0(3) 3_565 .
O1 C1 P2 O1' -151(4) 3_565 .
C3' C1 P2 O1' 38(4) . .
P1 C1 P2 O1' -150(5) 3_565 .
C3 C1 P2 O1' -2(4) . .
P1 C1 P2 O1' -150(4) . .
P2' C1 P2 O1' -155(4) 3_565 .
O1 C1 P2 P1 -0.5(17) 3_565 3_565
C3' C1 P2 P1 -171.8(6) . 3_565
C3 C1 P2 P1 148.6(7) . 3_565
O1' C1 P2 P1 150(5) . 3_565
P1 C1 P2 P1 0.0(6) . 3_565
P2' C1 P2 P1 -5.1(9) 3_565 3_565
O1 C1 P2 P2' -6.1(17) 3_565 .
C3' C1 P2 P2' -177.5(6) . .
P1 C1 P2 P2' -5.7(4) 3_565 .
C3 C1 P2 P2' 142.9(7) . .
O1' C1 P2 P2' 145(5) . .
P1 C1 P2 P2' -5.7(7) . .
P2' C1 P2 P2' -10.8(11) 3_565 .
O1 C1 P2 O1 -1(2) 3_565 .
C3' C1 P2 O1 -172.0(6) . .
P1 C1 P2 O1 -0.2(6) 3_565 .
C3 C1 P2 O1 148.4(7) . .
O1' C1 P2 O1 150(4) . .
P1 C1 P2 O1 -0.2(7) . .
P2' C1 P2 O1 -5.2(9) 3_565 .
O1' P2 O1 P2' -143(4) . .
P1 P2 O1 P2' -161(3) 3_565 .
C1 P2 O1 P2' -160(2) . .
O1' P2 O1 P1 18(3) . 3_565
P2' P2 O1 P1 161(3) . 3_565
C1 P2 O1 P1 0.2(5) . 3_565
O1' P2 O1 C1 18(3) . 3_565
P1 P2 O1 C1 0.2(7) 3_565 3_565
P2' P2 O1 C1 161(3) . 3_565
C1 P2 O1 C1 0.3(10) . 3_565
C1 O1 P2' P1 -15(3) 3_565 3_565
P2 O1 P2' P1 12.3(17) . 3_565
P1 O1 P2' P2 -12.3(17) 3_565 .
C1 O1 P2' P2 -27(4) 3_565 .
P1 O1 P2' O1' -0.7(13) 3_565 .
C1 O1 P2' O1' -16(4) 3_565 .
P2 O1 P2' O1' 11.6(12) . .
P1 O1 P2' C1 15(3) 3_565 3_565
P2 O1 P2' C1 27(4) . 3_565
O1' P2 P2' O1 46(5) . .
P1 P2 P2' O1 17(2) 3_565 .
C1 P2 P2' O1 21(2) . .
O1' P2 P2' P1 29(3) . 3_565
O1 P2 P2' P1 -17(2) . 3_565
C1 P2 P2' P1 4.5(3) . 3_565
P1 P2 P2' O1' -29(3) 3_565 .
O1 P2 P2' O1' -46(5) . .
C1 P2 P2' O1' -25(3) . .
O1' P2 P2' C1 32(4) . 3_565
P1 P2 P2' C1 2.7(6) 3_565 3_565
O1 P2 P2' C1 -14(2) . 3_565
C1 P2 P2' C1 7.2(7) . 3_565
P2' P2 O1' P1 -28(3) . 3_565
O1 P2 O1' P1 -14(2) . 3_565
C1 P2 O1' P1 22(3) . 3_565
P1 P2 O1' P2' 28(3) 3_565 .
O1 P2 O1' P2' 13.2(13) . .
C1 P2 O1' P2' 49(6) . .
P1 P2 O1' C1 -22(3) 3_565 .
P2' P2 O1' C1 -49(6) . .
O1 P2 O1' C1 -36(5) . .
O1 P2' O1' P2 -142(4) . .
P1 P2' O1' P2 -143(4) 3_565 .
C1 P2' O1' P2 -149(4) 3_565 .
O1 P2' O1' P1 1(2) . 3_565
P2 P2' O1' P1 143(4) . 3_565
C1 P2' O1' P1 -6.7(8) 3_565 3_565
O1 P2' O1' C1 5(2) . .
P1 P2' O1' C1 4.3(4) 3_565 .
P2 P2' O1' C1 147(4) . .
C1 P2' O1' C1 -2.4(10) 3_565 .
O1 C1 O1' P2 42(6) 3_565 .
C3' C1 O1' P2 -144(4) . .
P1 C1 O1' P2 23(3) 3_565 .
C3 C1 O1' P2 178(4) . .
P1 C1 O1' P2 31(4) . .
P2' C1 O1' P2 31(5) 3_565 .
O1 C1 O1' P1 19(3) 3_565 3_565
C3' C1 O1' P1 -166.8(7) . 3_565
C3 C1 O1' P1 155.6(8) . 3_565
P1 C1 O1' P1 8.4(10) . 3_565
P2' C1 O1' P1 8.0(17) 3_565 3_565
P2 C1 O1' P1 -23(3) . 3_565
O1 C1 O1' P2' 16(3) 3_565 .
C3' C1 O1' P2' -170.2(7) . .
P1 C1 O1' P2' -3.4(3) 3_565 .
C3 C1 O1' P2' 152.1(8) . .
P1 C1 O1' P2' 4.9(11) . .
P2' C1 O1' P2' 4.6(18) 3_565 .
P2 C1 O1' P2' -26(3) . .
O1 C1 C3 C4 -84.9(9) 3_565 .
C3' C1 C3 C4 1.3(6) . .
P1 C1 C3 C4 126.2(7) 3_565 .
O1' C1 C3 C4 108.6(8) . .
P1 C1 C3 C4 -120.7(8) . .
P2' C1 C3 C4 -88.8(7) 3_565 .
P2 C1 C3 C4 108.9(7) . .
O1 C1 C3 C5 93.5(9) 3_565 .
C3' C1 C3 C5 179.7(10) . .
P1 C1 C3 C5 -55.4(9) 3_565 .
O1' C1 C3 C5 -73.0(9) . .
P1 C1 C3 C5 57.7(10) . .
P2' C1 C3 C5 89.6(7) 3_565 .
P2 C1 C3 C5 -72.7(8) . .
C1 C3 C4 C9 -4.6(13) . .
C5 C3 C4 C9 176.6(8) . .
O1 C1 C3' C4' 99.2(7) 3_565 .
P1 C1 C3' C4' -90.5(7) 3_565 .
C3 C1 C3' C4' 1.0(5) . .
O1' C1 C3' C4' -78.8(7) . .
P1 C1 C3' C4' 108.8(6) . .
P2' C1 C3' C4' 104.0(4) 3_565 .
P2 C1 C3' C4' -84.8(5) . .
O1 C1 C3' C9 -83.3(7) 3_565 .
P1 C1 C3' C9 87.1(7) 3_565 .
C3 C1 C3' C9 178.6(6) . .
O1' C1 C3' C9 98.8(7) . .
P1 C1 C3' C9 -73.6(7) . .
P2' C1 C3' C9 -78.4(4) 3_565 .
P2 C1 C3' C9 92.8(5) . .
C1 C3' C4' C5 -2.5(7) . .
C9 C3' C4' C5 179.9(4) . .
C3' C4' C5 C7 -35.4(7) . .
C3' C4' C5 C6 94.5(6) . .
C3' C4' C5 C8 -152.9(5) . .
C3' C4' C5 C3 0.8(5) . .
C4 C3 C5 C7 146.7(7) . .
C1 C3 C5 C7 -31.6(7) . .
C4 C3 C5 C4' -3.0(7) . .
C1 C3 C5 C4' 178.7(11) . .
C4 C3 C5 C6 -100.6(7) . .
C1 C3 C5 C6 81.2(7) . .
C4 C3 C5 C8 31.1(9) . .
C1 C3 C5 C8 -147.2(6) . .
C3 C4 C9 C11 102.9(12) . .
C3 C4 C9 C12' 162.1(17) . .
C3 C4 C9 C11' -80(3) . .
C3 C4 C9 C12 -40.9(15) . .
C3 C4 C9 C10' 56.1(19) . .
C3 C4 C9 C10 -149.1(12) . .
C3 C4 C9 C3' 2.0(6) . .
C4' C3' C9 C11 -94.8(7) . .
C1 C3' C9 C11 87.7(7) . .
C4' C3' C9 C12' -26.3(15) . .
C1 C3' C9 C12' 156.2(14) . .
C4' C3' C9 C11' 107(2) . .
C1 C3' C9 C11' -70(2) . .
C4' C3' C9 C12 141.8(5) . .
C1 C3' C9 C12 -35.7(6) . .
C4' C3' C9 C4 -4.4(9) . .
C1 C3' C9 C4 178.1(11) . .
C4' C3' C9 C10' -137.2(16) . .
C1 C3' C9 C10' 45.3(16) . .
C4' C3' C9 C10 28.1(7) . .
C1 C3' C9 C10 -149.4(6) . .
